data_7028543
loop_
_publ_author_name
'Sutradhar, Manas'
'Martins, Lu\'isa M D R S'
'Guedes da Silva, M F\'atima C'
'Alegria, Elisabete C. B. A.'
'Liu, Cai-Ming'
'Pombeiro, Armando J. L.'

_publ_section_title
;
 Dinuclear Mn(ii,ii) complexes: magnetic properties and microwave assisted
 oxidation of alcohols.
;
_journal_issue 10
_journal_name_full 'Dalton transactions (Cambridge, England : 2003)'
_journal_page_first 3966
_journal_page_last 3977
_journal_paper_doi 10.1039/c3dt52774c
_journal_volume 43
_journal_year 2014
_chemical_formula_moiety 'C48 H42 Mn2 N8 O8, 2(N O3), 2(C H4 O)'
_chemical_formula_sum 'C50 H50 Mn2 N10 O16'
_chemical_formula_weight 1156.88
_chemical_name_systematic
;
 ?
;
_space_group_crystal_system monoclinic
_space_group_IT_number 14
_space_group_name_Hall '-P 2ybc'
_space_group_name_H-M_alt 'P 1 21/c 1'
_symmetry_space_group_name_Hall '-P 2ybc'
_symmetry_space_group_name_H-M 'P 1 21/c 1'
_atom_sites_solution_hydrogens mixed
_audit_creation_method SHELXL-2013
_cell_angle_alpha 90
_cell_angle_beta 108.603(2)
_cell_angle_gamma 90
_cell_formula_units_Z 2
_cell_length_a 12.8509(6)
_cell_length_b 18.0597(9)
_cell_length_c 12.2873(6)
_cell_measurement_reflns_used 4485
_cell_measurement_temperature 150(2)
_cell_measurement_theta_max 25.92
_cell_measurement_theta_min 2.30
_cell_volume 2702.7(2)
_computing_cell_refinement 'Bruker SAINT'
_computing_data_collection 'Bruker APEX2'
_computing_data_reduction 'Bruker SAINT'
_computing_molecular_graphics 'Ortep-3 for Windows (Farrugia, 1997)'
_computing_publication_material 'WinGX publication routines (Farrugia, 1999)'
_computing_structure_refinement 'SHELXL-97 (Sheldrick, 2008)'
_computing_structure_solution 'SIR97 (Giacovazzo et al, 1997)'
_diffrn_ambient_temperature 150(2)
_diffrn_measured_fraction_theta_full 0.999
_diffrn_measured_fraction_theta_max 0.996
_diffrn_measurement_device_type 'Bruker APEX-II CCD'
_diffrn_measurement_method '\f and \w scans'
_diffrn_radiation_type MoK\a
_diffrn_radiation_wavelength 0.71069
_diffrn_reflns_av_R_equivalents 0.0504
_diffrn_reflns_av_unetI/netI 0.0611
_diffrn_reflns_Laue_measured_fraction_full 0.999
_diffrn_reflns_Laue_measured_fraction_max 0.996
_diffrn_reflns_limit_h_max 16
_diffrn_reflns_limit_h_min -15
_diffrn_reflns_limit_k_max 22
_diffrn_reflns_limit_k_min -22
_diffrn_reflns_limit_l_max 15
_diffrn_reflns_limit_l_min -13
_diffrn_reflns_number 20228
_diffrn_reflns_point_group_measured_fraction_full 0.999
_diffrn_reflns_point_group_measured_fraction_max 0.996
_diffrn_reflns_theta_full 25.240
_diffrn_reflns_theta_max 26.404
_diffrn_reflns_theta_min 2.017
_exptl_absorpt_coefficient_mu 0.545
_exptl_absorpt_correction_T_max 0.926
_exptl_absorpt_correction_T_min 0.877
_exptl_absorpt_correction_type multi-scan
_exptl_absorpt_process_details sadabs
_exptl_crystal_colour yellow
_exptl_crystal_density_diffrn 1.422
_exptl_crystal_description block
_exptl_crystal_F_000 1196
_exptl_crystal_size_max 0.220
_exptl_crystal_size_mid 0.200
_exptl_crystal_size_min 0.140
_platon_squeeze_details
;
;
_refine_diff_density_max 0.476
_refine_diff_density_min -0.371
_refine_diff_density_rms 0.067
_refine_ls_extinction_method none
_refine_ls_goodness_of_fit_ref 1.027
_refine_ls_hydrogen_treatment mixed
_refine_ls_matrix_type full
_refine_ls_number_parameters 356
_refine_ls_number_reflns 5524
_refine_ls_number_restraints 0
_refine_ls_restrained_S_all 1.027
_refine_ls_R_factor_all 0.0761
_refine_ls_R_factor_gt 0.0442
_refine_ls_shift/su_max 0.004
_refine_ls_shift/su_mean 0.000
_refine_ls_structure_factor_coef Fsqd
_refine_ls_weighting_details 'w=1/[\s^2^(Fo^2^)+(0.0598P)^2^] where P=(Fo^2^+2Fc^2^)/3'
_refine_ls_weighting_scheme calc
_refine_ls_wR_factor_gt 0.1061
_refine_ls_wR_factor_ref 0.1156
_reflns_Friedel_coverage 0.000
_reflns_number_gt 3729
_reflns_number_total 5524
_reflns_threshold_expression 'I > 2\s(I)'
_cod_data_source_file c3dt52774c.txt
_cod_data_source_block Compound6
_cod_database_code 7028543
_shelx_space_group_comment
;
The symmetry employed for this shelxl refinement is uniquely defined
by the following loop, which should always be used as a source of
symmetry information in preference to the above space-group names.
They are only intended as comments.
;
_shelx_estimated_absorpt_t_min 0.890
_shelx_estimated_absorpt_t_max 0.928
_shelxl_version_number 2013-4

loop_
_space_group_symop_operation_xyz
'x, y, z'
'-x, y+1/2, -z+1/2'
'-x, -y, -z'
'x, -y-1/2, z-1/2'

loop_
_atom_site_label
_atom_site_type_symbol
_atom_site_fract_x
_atom_site_fract_y
_atom_site_fract_z
_atom_site_U_iso_or_equiv
_atom_site_adp_type
_atom_site_occupancy
_atom_site_site_symmetry_order
_atom_site_calc_flag
_atom_site_refinement_flags_posn
_atom_site_refinement_flags_adp
C1 C 0.0447(2) -0.14307(13) -0.0060(2) 0.0212(6) Uani 1 1 d . .
C2 C -0.0115(2) -0.17697(13) -0.1113(2) 0.0212(6) Uani 1 1 d . .
C3 C 0.0074(2) -0.24906(14) -0.1364(2) 0.0269(6) Uani 1 1 d . .
H3 H -0.0301 -0.2692 -0.2100 0.032 Uiso 1 1 calc R U
C4 C 0.0820(2) -0.29251(15) -0.0533(2) 0.0332(7) Uani 1 1 d . .
H4 H 0.0956 -0.3422 -0.0700 0.040 Uiso 1 1 calc R U
C5 C 0.1351(2) -0.26291(15) 0.0521(3) 0.0322(7) Uani 1 1 d . .
H5 H 0.1841 -0.2930 0.1092 0.039 Uiso 1 1 calc R U
C6 C 0.1187(2) -0.18841(14) 0.0779(2) 0.0246(6) Uani 1 1 d . .
C7 C 0.1827(2) -0.16349(15) 0.1906(2) 0.0262(6) Uani 1 1 d . .
H7 H 0.2258 -0.1993 0.2421 0.031 Uiso 1 1 calc R U
C8 C 0.2719(2) -0.01645(14) 0.3780(2) 0.0214(6) Uani 1 1 d . .
C9 C 0.3507(2) -0.00388(15) 0.4947(2) 0.0231(6) Uani 1 1 d . .
C10 C 0.3912(2) 0.06735(16) 0.5212(2) 0.0282(6) Uani 1 1 d . .
H10 H 0.3680 0.1052 0.4649 0.034 Uiso 1 1 calc R U
C11 C 0.4646(2) 0.08452(17) 0.6279(3) 0.0358(7) Uani 1 1 d . .
H11 H 0.4909 0.1337 0.6448 0.043 Uiso 1 1 calc R U
C12 C 0.4994(2) 0.02950(19) 0.7096(3) 0.0405(8) Uani 1 1 d . .
H12 H 0.5503 0.0408 0.7828 0.049 Uiso 1 1 calc R U
C13 C 0.4607(2) -0.04130(19) 0.6853(2) 0.0383(8) Uani 1 1 d . .
H13 H 0.4846 -0.0786 0.7424 0.046 Uiso 1 1 calc R U
C14 C 0.3870(2) -0.05931(16) 0.5784(2) 0.0269(6) Uani 1 1 d . .
C20 C 0.1732(3) 0.2093(2) 0.4600(3) 0.0486(9) Uani 1 1 d . .
H20A H 0.2276 0.2357 0.5222 0.073 Uiso 1 1 calc R U
H20B H 0.1748 0.1565 0.4787 0.073 Uiso 1 1 calc R U
H20C H 0.0999 0.2292 0.4505 0.073 Uiso 1 1 calc R U
C21 C -0.0817(2) -0.07851(14) 0.2141(2) 0.0261(6) Uani 1 1 d . .
H21 H -0.0657 -0.1130 0.1632 0.031 Uiso 1 1 calc R U
C22 C -0.1587(2) -0.09772(16) 0.2652(3) 0.0322(7) Uani 1 1 d . .
H22 H -0.1944 -0.1444 0.2502 0.039 Uiso 1 1 calc R U
C23 C -0.1829(3) -0.04850(17) 0.3380(3) 0.0398(8) Uani 1 1 d . .
H23 H -0.2356 -0.0604 0.3747 0.048 Uiso 1 1 calc R U
C24 C -0.1301(3) 0.01816(19) 0.3570(3) 0.0491(9) Uani 1 1 d . .
H24 H -0.1465 0.0536 0.4062 0.059 Uiso 1 1 calc R U
C25 C -0.0527(3) 0.03361(17) 0.3041(3) 0.0386(8) Uani 1 1 d . .
H25 H -0.0154 0.0798 0.3192 0.046 Uiso 1 1 calc R U
C31 C 0.2618(2) -0.01560(19) -0.0015(3) 0.0374(8) Uani 1 1 d . .
H31 H 0.2269 -0.0626 -0.0138 0.045 Uiso 1 1 calc R U
C32 C 0.3410(3) -0.0002(2) -0.0535(3) 0.0511(10) Uani 1 1 d . .
H32 H 0.3608 -0.0364 -0.0994 0.061 Uiso 1 1 calc R U
C33 C 0.3902(3) 0.0684(2) -0.0374(3) 0.0542(10) Uani 1 1 d . .
H33 H 0.4429 0.0807 -0.0738 0.065 Uiso 1 1 calc R U
C34 C 0.3619(3) 0.1191(2) 0.0325(3) 0.0439(9) Uani 1 1 d . .
H34 H 0.3958 0.1665 0.0465 0.053 Uiso 1 1 calc R U
C35 C 0.2835(2) 0.09939(17) 0.0811(3) 0.0355(7) Uani 1 1 d . .
H35 H 0.2638 0.1345 0.1287 0.043 Uiso 1 1 calc R U
N2 N -0.02817(18) -0.01386(11) 0.23228(18) 0.0226(5) Uani 1 1 d . .
N3 N 0.23326(18) 0.03349(13) 0.06520(19) 0.0265(5) Uani 1 1 d . .
N10 N 0.4419(2) 0.24105(13) 0.3059(2) 0.0327(6) Uani 1 1 d . .
N11 N 0.18607(17) -0.09656(12) 0.22716(18) 0.0215(5) Uani 1 1 d . .
N12 N 0.25375(18) -0.08625(12) 0.33803(18) 0.0243(5) Uani 1 1 d . .
H12A H 0.2843 -0.1242 0.3815 0.029 Uiso 1 1 calc R U
O1 O 0.02446(14) -0.07268(9) 0.00816(14) 0.0203(4) Uani 1 1 d . .
O2 O 0.22523(15) 0.03640(10) 0.31670(15) 0.0274(4) Uani 1 1 d . .
O3 O -0.08562(14) -0.13228(9) -0.18791(15) 0.0243(4) Uani 1 1 d . .
O4 O 0.34699(17) -0.12883(11) 0.55327(17) 0.0371(5) Uani 1 1 d . .
O11 O 0.3655(2) 0.25914(13) 0.2219(2) 0.0539(7) Uani 1 1 d . .
O12 O 0.5358(2) 0.23091(13) 0.2981(2) 0.0528(7) Uani 1 1 d . .
O13 O 0.42675(18) 0.23139(12) 0.40102(18) 0.0442(6) Uani 1 1 d . .
O20 O 0.19806(16) 0.21870(10) 0.35651(16) 0.0327(5) Uani 1 1 d . .
H20 H 0.2665 0.2195 0.3710 0.049 Uiso 1 1 calc R U
Mn1 Mn 0.09587(3) 0.01060(2) 0.13919(3) 0.01871(13) Uani 1 1 d . .
H3O H -0.1262 -0.1599 -0.2495 0.028 Uiso 1 1 d . U
H4O H 0.388(2) -0.1625(15) 0.611(2) 0.028 Uiso 1 1 d . U

loop_
_atom_site_aniso_label
_atom_site_aniso_U_11
_atom_site_aniso_U_22
_atom_site_aniso_U_33
_atom_site_aniso_U_23
_atom_site_aniso_U_13
_atom_site_aniso_U_12
C1 0.0243(14) 0.0190(14) 0.0195(14) 0.0010(11) 0.0060(12) 0.0024(11)
C2 0.0228(14) 0.0202(14) 0.0162(13) 0.0028(10) 0.0000(11) 0.0022(11)
C3 0.0348(17) 0.0242(14) 0.0187(14) -0.0036(11) 0.0043(13) 0.0029(12)
C4 0.0449(19) 0.0214(15) 0.0288(16) -0.0027(12) 0.0054(14) 0.0104(13)
C5 0.0388(18) 0.0244(15) 0.0287(16) 0.0021(12) 0.0042(14) 0.0145(13)
C6 0.0312(16) 0.0188(14) 0.0197(14) 0.0005(11) 0.0022(12) 0.0060(11)
C7 0.0273(16) 0.0248(15) 0.0206(14) 0.0018(12) -0.0008(12) 0.0082(11)
C8 0.0163(13) 0.0274(15) 0.0206(14) 0.0035(12) 0.0058(11) 0.0030(11)
C9 0.0155(13) 0.0345(16) 0.0177(13) -0.0004(12) 0.0029(11) 0.0055(11)
C10 0.0241(15) 0.0370(16) 0.0233(15) -0.0061(13) 0.0073(13) 0.0000(12)
C11 0.0278(17) 0.0461(19) 0.0312(17) -0.0151(15) 0.0060(14) -0.0045(14)
C12 0.0264(17) 0.071(2) 0.0191(15) -0.0137(16) -0.0002(13) 0.0026(16)
C13 0.0312(18) 0.064(2) 0.0180(15) 0.0034(15) 0.0049(14) 0.0117(16)
C14 0.0222(15) 0.0391(17) 0.0172(14) -0.0005(12) 0.0032(12) 0.0077(12)
C20 0.050(2) 0.059(2) 0.035(2) -0.0059(17) 0.0128(17) 0.0006(17)
C21 0.0313(16) 0.0204(14) 0.0254(15) 0.0000(11) 0.0073(13) 0.0021(12)
C22 0.0350(17) 0.0249(15) 0.0381(18) 0.0039(13) 0.0137(15) 0.0001(12)
C23 0.043(2) 0.0389(19) 0.049(2) 0.0038(15) 0.0313(17) -0.0006(15)
C24 0.065(2) 0.043(2) 0.055(2) -0.0192(17) 0.042(2) -0.0095(17)
C25 0.048(2) 0.0329(17) 0.0408(19) -0.0146(14) 0.0228(16) -0.0109(14)
C31 0.0260(16) 0.055(2) 0.0275(16) 0.0011(15) 0.0035(14) 0.0063(14)
C32 0.0335(19) 0.088(3) 0.0326(19) 0.0033(18) 0.0117(15) 0.0149(19)
C33 0.0313(19) 0.091(3) 0.042(2) 0.023(2) 0.0152(17) 0.0006(19)
C34 0.0342(19) 0.059(2) 0.0356(19) 0.0157(17) 0.0069(16) -0.0067(16)
C35 0.0323(17) 0.0405(18) 0.0285(17) 0.0075(14) 0.0022(14) -0.0002(14)
N2 0.0253(12) 0.0222(11) 0.0200(11) -0.0013(9) 0.0069(10) -0.0002(9)
N3 0.0225(12) 0.0343(14) 0.0186(12) 0.0008(10) 0.0006(10) -0.0012(10)
N10 0.0401(16) 0.0274(13) 0.0271(15) 0.0073(11) 0.0058(13) 0.0019(11)
N11 0.0210(12) 0.0252(12) 0.0131(11) 0.0006(9) -0.0019(9) 0.0036(9)
N12 0.0258(13) 0.0245(12) 0.0157(11) 0.0037(9) -0.0030(10) 0.0056(9)
O1 0.0261(10) 0.0133(9) 0.0178(9) 0.0003(7) 0.0017(8) 0.0039(7)
O2 0.0294(11) 0.0249(10) 0.0222(10) 0.0011(8) 0.0002(9) 0.0024(8)
O3 0.0289(11) 0.0182(9) 0.0175(9) -0.0020(7) -0.0042(8) 0.0011(8)
O4 0.0415(13) 0.0377(13) 0.0245(11) 0.0100(9) -0.0002(10) 0.0053(10)
O11 0.0499(15) 0.0646(16) 0.0328(13) 0.0125(12) -0.0071(12) 0.0061(12)
O12 0.0468(15) 0.0725(17) 0.0431(14) 0.0294(12) 0.0199(12) 0.0211(12)
O13 0.0430(14) 0.0628(15) 0.0253(12) 0.0032(11) 0.0088(10) 0.0033(11)
O20 0.0311(11) 0.0344(11) 0.0266(11) -0.0046(9) 0.0008(9) -0.0036(9)
Mn1 0.0217(2) 0.0170(2) 0.0142(2) 0.00037(16) 0.00116(16) 0.00133(16)

loop_
_atom_type_symbol
_atom_type_description
_atom_type_scat_dispersion_real
_atom_type_scat_dispersion_imag
_atom_type_scat_source
C C 0.0033 0.0016 'International Tables Vol C Tables 4.2.6.8 and 6.1.1.4'
H H 0.0000 0.0000 'International Tables Vol C Tables 4.2.6.8 and 6.1.1.4'
N N 0.0061 0.0033 'International Tables Vol C Tables 4.2.6.8 and 6.1.1.4'
O O 0.0106 0.0060 'International Tables Vol C Tables 4.2.6.8 and 6.1.1.4'
Mn Mn 0.3368 0.7283 'International Tables Vol C Tables 4.2.6.8 and 6.1.1.4'

loop_
_geom_angle_atom_site_label_1
_geom_angle_atom_site_label_2
_geom_angle_atom_site_label_3
_geom_angle
_geom_angle_site_symmetry_1
_geom_angle_site_symmetry_3
O1 C1 C2 118.4(2) . .
O1 C1 C6 125.0(2) . .
C2 C1 C6 116.5(2) . .
O3 C2 C3 122.5(2) . .
O3 C2 C1 114.6(2) . .
C3 C2 C1 122.9(2) . .
C2 C3 C4 119.7(2) . .
C2 C3 H3 120.1 . .
C4 C3 H3 120.1 . .
C5 C4 C3 119.5(3) . .
C5 C4 H4 120.3 . .
C3 C4 H4 120.3 . .
C4 C5 C6 121.4(3) . .
C4 C5 H5 119.3 . .
C6 C5 H5 119.3 . .
C5 C6 C1 120.0(2) . .
C5 C6 C7 115.7(2) . .
C1 C6 C7 124.3(2) . .
N11 C7 C6 125.1(2) . .
N11 C7 H7 117.4 . .
C6 C7 H7 117.4 . .
O2 C8 N12 120.2(2) . .
O2 C8 C9 121.0(2) . .
N12 C8 C9 118.8(2) . .
C10 C9 C14 118.5(2) . .
C10 C9 C8 117.2(2) . .
C14 C9 C8 124.3(2) . .
C11 C10 C9 121.4(3) . .
C11 C10 H10 119.3 . .
C9 C10 H10 119.3 . .
C12 C11 C10 119.5(3) . .
C12 C11 H11 120.3 . .
C10 C11 H11 120.3 . .
C11 C12 C13 120.2(3) . .
C11 C12 H12 119.9 . .
C13 C12 H12 119.9 . .
C12 C13 C14 120.9(3) . .
C12 C13 H13 119.5 . .
C14 C13 H13 119.5 . .
O4 C14 C13 121.8(3) . .
O4 C14 C9 118.7(2) . .
C13 C14 C9 119.5(3) . .
O20 C20 H20A 109.5 . .
O20 C20 H20B 109.5 . .
H20A C20 H20B 109.5 . .
O20 C20 H20C 109.5 . .
H20A C20 H20C 109.5 . .
H20B C20 H20C 109.5 . .
N2 C21 C22 123.4(3) . .
N2 C21 H21 118.3 . .
C22 C21 H21 118.3 . .
C23 C22 C21 118.9(3) . .
C23 C22 H22 120.6 . .
C21 C22 H22 120.6 . .
C22 C23 C24 118.8(3) . .
C22 C23 H23 120.6 . .
C24 C23 H23 120.6 . .
C23 C24 C25 119.5(3) . .
C23 C24 H24 120.3 . .
C25 C24 H24 120.3 . .
N2 C25 C24 122.6(3) . .
N2 C25 H25 118.7 . .
C24 C25 H25 118.7 . .
N3 C31 C32 122.2(3) . .
N3 C31 H31 118.9 . .
C32 C31 H31 118.9 . .
C33 C32 C31 118.9(3) . .
C33 C32 H32 120.5 . .
C31 C32 H32 120.5 . .
C32 C33 C34 119.1(3) . .
C32 C33 H33 120.4 . .
C34 C33 H33 120.4 . .
C35 C34 C33 118.3(3) . .
C35 C34 H34 120.9 . .
C33 C34 H34 120.9 . .
N3 C35 C34 123.7(3) . .
N3 C35 H35 118.2 . .
C34 C35 H35 118.2 . .
C21 N2 C25 116.9(2) . .
C21 N2 Mn1 119.33(17) . .
C25 N2 Mn1 123.75(18) . .
C35 N3 C31 117.8(3) . .
C35 N3 Mn1 120.3(2) . .
C31 N3 Mn1 121.8(2) . .
O11 N10 O12 120.5(3) . .
O11 N10 O13 120.2(3) . .
O12 N10 O13 119.3(2) . .
C7 N11 N12 114.4(2) . .
C7 N11 Mn1 131.38(17) . .
N12 N11 Mn1 114.20(15) . .
C8 N12 N11 118.0(2) . .
C8 N12 H12A 121.0 . .
N11 N12 H12A 121.0 . .
C1 O1 Mn1 135.04(15) . .
C1 O1 Mn1 118.92(14) . 3
Mn1 O1 Mn1 105.53(7) . 3
C8 O2 Mn1 118.40(17) . .
C2 O3 Mn1 118.10(14) . 3
C2 O3 H3O 110.00 . .
Mn1 O3 H3O 132.16(13) 3 .
C14 O4 H4O 109.9(16) . .
C20 O20 H20 109.5 . .
O1 Mn1 O1 74.47(7) . 3
O1 Mn1 N3 91.60(7) . .
O1 Mn1 N3 90.55(7) 3 .
O1 Mn1 N2 92.28(7) . .
O1 Mn1 N2 95.08(7) 3 .
N3 Mn1 N2 173.86(8) . .
O1 Mn1 O3 143.94(6) . 3
O1 Mn1 O3 69.70(6) 3 3
N3 Mn1 O3 92.69(8) . 3
N2 Mn1 O3 86.97(7) . 3
O1 Mn1 O2 146.73(6) . .
O1 Mn1 O2 138.60(6) 3 .
N3 Mn1 O2 85.67(7) . .
N2 Mn1 O2 88.47(7) . .
O3 Mn1 O2 69.33(6) 3 .
O1 Mn1 N11 78.47(7) . .
O1 Mn1 N11 152.94(7) 3 .
N3 Mn1 N11 90.10(8) . .
N2 Mn1 N11 86.02(8) . .
O3 Mn1 N11 137.27(7) 3 .
O2 Mn1 N11 68.40(7) . .

loop_
_geom_bond_atom_site_label_1
_geom_bond_atom_site_label_2
_geom_bond_distance
_geom_bond_site_symmetry_2
C1 O1 1.320(3) .
C1 C2 1.405(3) .
C1 C6 1.419(3) .
C2 O3 1.368(3) .
C2 C3 1.378(4) .
C3 C4 1.397(4) .
C3 H3 0.9500 .
C4 C5 1.365(4) .
C4 H4 0.9500 .
C5 C6 1.413(4) .
C5 H5 0.9500 .
C6 C7 1.439(4) .
C7 N11 1.285(3) .
C7 H7 0.9500 .
C8 O2 1.245(3) .
C8 N12 1.346(3) .
C8 C9 1.486(4) .
C9 C10 1.387(4) .
C9 C14 1.404(4) .
C10 C11 1.384(4) .
C10 H10 0.9500 .
C11 C12 1.382(4) .
C11 H11 0.9500 .
C12 C13 1.370(5) .
C12 H12 0.9500 .
C13 C14 1.391(4) .
C13 H13 0.9500 .
C14 O4 1.355(3) .
C20 O20 1.416(4) .
C20 H20A 0.9800 .
C20 H20B 0.9800 .
C20 H20C 0.9800 .
C21 N2 1.337(3) .
C21 C22 1.374(4) .
C21 H21 0.9500 .
C22 C23 1.365(4) .
C22 H22 0.9500 .
C23 C24 1.365(4) .
C23 H23 0.9500 .
C24 C25 1.379(4) .
C24 H24 0.9500 .
C25 N2 1.338(4) .
C25 H25 0.9500 .
C31 N3 1.336(4) .
C31 C32 1.392(4) .
C31 H31 0.9500 .
C32 C33 1.376(5) .
C32 H32 0.9500 .
C33 C34 1.381(5) .
C33 H33 0.9500 .
C34 C35 1.372(4) .
C34 H34 0.9500 .
C35 N3 1.338(4) .
C35 H35 0.9500 .
N2 Mn1 2.282(2) .
N3 Mn1 2.267(2) .
N10 O11 1.220(3) .
N10 O12 1.254(3) .
N10 O13 1.256(3) .
N11 N12 1.375(3) .
N11 Mn1 2.336(2) .
N12 H12A 0.8800 .
O1 Mn1 2.1802(16) .
O1 Mn1 2.2672(16) 3
O2 Mn1 2.3291(18) .
O3 Mn1 2.2925(17) 3
O3 H3O 0.9200 .
O4 H4O 0.95(3) .
O20 H20 0.8400 .
Mn1 O1 2.2672(16) 3
Mn1 O3 2.2925(17) 3

loop_
_geom_hbond_atom_site_label_D
_geom_hbond_atom_site_label_H
_geom_hbond_atom_site_label_A
_geom_hbond_distance_DH
_geom_hbond_distance_HA
_geom_hbond_distance_DA
_geom_hbond_angle_DHA
_geom_hbond_site_symmetry_A
N12 H12A O4 0.88 2.01 2.646(3) 128.6 .
O20 H20 O13 0.84 1.98 2.822(3) 174.6 .
O20 H20 O11 0.84 2.64 3.189(3) 124.2 .
O20 H20 N10 0.84 2.65 3.407(3) 150.8 .
O3 H3O O20 0.9200 1.7100 2.628(2) 174.53(12) 3
O4 H4O O12 0.95(3) 1.74(3) 2.692(3) 173(3) 3_656
O4 H4O N10 0.95(3) 2.53(3) 3.387(3) 150(2) 3_656

loop_
_platon_squeeze_void_nr
_platon_squeeze_void_average_x
_platon_squeeze_void_average_y
_platon_squeeze_void_average_z
_platon_squeeze_void_volume
_platon_squeeze_void_count_electrons
_platon_squeeze_void_content
1 0.321 0.815 -0.103 55 14 ' '
2 0.679 0.185 0.103 55 14 ' '
3 0.321 0.685 0.397 55 14 ' '
4 0.679 0.315 0.603 55 14 ' '
